data_4507580
loop_
_publ_author_name
'Jia, Li-Na'
'Hou, Lei'
'Wei, Lei'
'Jing, Xiao-Jing'
'Liu, Bo'
'Wang, Yao-Yu'
'Shi, Qi-Zhen'

_publ_section_title
;
 Five sra Topological Ln(III)-MOFs Based on Novel Metal-Carboxylate/Cl
 Chain: Structure, Near-Infrared Luminescence and Magnetic Properties
;
_journal_issue 4
_journal_name_full 'Crystal Growth &amp; Design'
_journal_page_first 1570
_journal_paper_doi 10.1021/cg301810y
_journal_volume 13
_journal_year 2013
_chemical_formula_sum 'C17 H15 Cl N Nd O5'
_chemical_formula_weight 492.99
_chemical_name_systematic
;
 ?
;
_space_group_IT_number 62
_symmetry_cell_setting orthorhombic
_symmetry_space_group_name_Hall '-P 2ac 2n'
_symmetry_space_group_name_H-M 'P n m a'
_atom_sites_solution_hydrogens geom
_atom_sites_solution_primary direct
_atom_sites_solution_secondary difmap
_audit_creation_method SHELXL-97
_cell_angle_alpha 90.00
_cell_angle_beta 90.00
_cell_angle_gamma 90.00
_cell_formula_units_Z 4
_cell_length_a 7.3481(8)
_cell_length_b 25.927(3)
_cell_length_c 9.5122(10)
_cell_measurement_reflns_used 5600
_cell_measurement_temperature 296(2)
_cell_measurement_theta_max 28.32
_cell_measurement_theta_min 3.14
_cell_volume 1812.2(3)
_computing_structure_refinement 'SHELXL-97 (Sheldrick, 1997)'
_computing_structure_solution 'SHELXS-97 (Sheldrick, 1990)'
_diffrn_ambient_temperature 296(2)
_diffrn_measured_fraction_theta_full 0.996
_diffrn_measured_fraction_theta_max 0.996
_diffrn_radiation_monochromator graphite
_diffrn_radiation_source 'fine-focus sealed tube'
_diffrn_radiation_type MoK\a
_diffrn_radiation_wavelength 0.71073
_diffrn_reflns_av_R_equivalents 0.0323
_diffrn_reflns_av_sigmaI/netI 0.0248
_diffrn_reflns_limit_h_max 8
_diffrn_reflns_limit_h_min -9
_diffrn_reflns_limit_k_max 31
_diffrn_reflns_limit_k_min -20
_diffrn_reflns_limit_l_max 11
_diffrn_reflns_limit_l_min -11
_diffrn_reflns_number 8933
_diffrn_reflns_theta_full 25.99
_diffrn_reflns_theta_max 25.99
_diffrn_reflns_theta_min 1.57
_exptl_absorpt_coefficient_mu 3.038
_exptl_absorpt_correction_T_max 0.7119
_exptl_absorpt_correction_T_min 0.5960
_exptl_absorpt_correction_type multi-scan
_exptl_absorpt_process_details sadabs
_exptl_crystal_colour colorless
_exptl_crystal_density_diffrn 1.807
_exptl_crystal_density_method 'not measured'
_exptl_crystal_description prism
_exptl_crystal_F_000 964
_exptl_crystal_size_max 0.19
_exptl_crystal_size_mid 0.17
_exptl_crystal_size_min 0.12
_refine_diff_density_max 1.503
_refine_diff_density_min -1.239
_refine_diff_density_rms 0.115
_refine_ls_extinction_method none
_refine_ls_goodness_of_fit_ref 1.138
_refine_ls_hydrogen_treatment constr
_refine_ls_matrix_type full
_refine_ls_number_parameters 136
_refine_ls_number_reflns 1815
_refine_ls_number_restraints 0
_refine_ls_restrained_S_all 1.138
_refine_ls_R_factor_all 0.0337
_refine_ls_R_factor_gt 0.0302
_refine_ls_shift/su_max 0.001
_refine_ls_shift/su_mean 0.000
_refine_ls_structure_factor_coef Fsqd
_refine_ls_weighting_details 'calc w=1/[\s^2^(Fo^2^)+(0.0201P)^2^+8.4484P] where P=(Fo^2^+2Fc^2^)/3'
_refine_ls_weighting_scheme calc
_refine_ls_wR_factor_gt 0.0690
_refine_ls_wR_factor_ref 0.0704
_reflns_number_gt 1638
_reflns_number_total 1815
_reflns_threshold_expression >2sigma(I)
_cod_data_source_file cg301810y_si_002.cif
_cod_data_source_block Nd
_cod_original_sg_symbol_H-M Pnma
_cod_database_code 4507580

loop_
_symmetry_equiv_pos_as_xyz
'x, y, z'
'-x+1/2, -y, z+1/2'
'-x, y+1/2, -z'
'x+1/2, -y+1/2, -z+1/2'
'-x, -y, -z'
'x-1/2, y, -z-1/2'
'x, -y-1/2, z'
'-x-1/2, y-1/2, z-1/2'

loop_
_atom_site_label
_atom_site_type_symbol
_atom_site_fract_x
_atom_site_fract_y
_atom_site_fract_z
_atom_site_U_iso_or_equiv
_atom_site_adp_type
_atom_site_occupancy
_atom_site_symmetry_multiplicity
_atom_site_calc_flag
_atom_site_refinement_flags
N1 N -0.1069(15) 0.6799(4) 0.2948(10) 0.042(2) Uani 0.50 1 d P
Cl1 Cl 0.4238(2) 0.7500 0.5404(2) 0.0287(4) Uani 1 2 d S
Nd1 Nd 0.08585(5) 0.7500 0.67868(4) 0.01659(13) Uani 1 2 d S
O1 O -0.2060(4) 0.69667(12) 0.6774(4) 0.0240(8) Uani 1 1 d .
O2 O 0.0402(5) 0.65675(14) 0.6078(5) 0.0373(10) Uani 1 1 d .
O3 O -0.0074(8) 0.7500 0.4336(6) 0.0443(15) Uani 1 2 d S
C1 C -0.1274(7) 0.65688(18) 0.6267(6) 0.0261(11) Uani 1 1 d .
C2 C -0.2399(7) 0.6110(2) 0.5902(8) 0.0415(14) Uani 1 1 d .
C3 C -0.4242(8) 0.6130(2) 0.5781(7) 0.0399(13) Uani 1 1 d .
H3A H -0.4840 0.6441 0.5940 0.048 Uiso 1 1 calc R
C4 C -0.5244(8) 0.5697(2) 0.5425(8) 0.0489(15) Uani 1 1 d .
H4A H -0.6501 0.5727 0.5347 0.059 Uiso 1 1 calc R
C5 C -0.4461(8) 0.5233(2) 0.5187(11) 0.0655(19) Uani 1 1 d .
C6 C -0.2625(10) 0.5206(3) 0.5452(13) 0.097(2) Uani 1 1 d .
H6A H -0.2052 0.4886 0.5420 0.117 Uiso 1 1 calc R
C7 C -0.1596(10) 0.5642(3) 0.5765(13) 0.093(2) Uani 1 1 d .
H7A H -0.0344 0.5612 0.5883 0.111 Uiso 1 1 calc R
C8 C -0.1291(15) 0.7220(4) 0.3689(12) 0.034(3) Uani 0.50 1 d P
H8A H -0.2518 0.7346 0.3739 0.041 Uiso 0.50 1 d PR
C9 C -0.255(2) 0.6554(7) 0.2215(15) 0.064(4) Uani 0.50 1 d P
H9A H -0.3514 0.6800 0.2354 0.097 Uiso 0.50 1 d PR
H9B H -0.2139 0.6571 0.1258 0.097 Uiso 0.50 1 d PR
H9C H -0.2997 0.6214 0.2411 0.097 Uiso 0.50 1 d PR
C10 C 0.076(2) 0.6573(8) 0.2785(19) 0.076(5) Uani 0.50 1 d P
H10D H 0.1598 0.6709 0.3467 0.114 Uiso 0.50 1 d PR
H10A H 0.0458 0.6224 0.3024 0.114 Uiso 0.50 1 d PR
H10B H 0.1316 0.6581 0.1871 0.114 Uiso 0.50 1 d PR

loop_
_atom_site_aniso_label
_atom_site_aniso_U_11
_atom_site_aniso_U_22
_atom_site_aniso_U_33
_atom_site_aniso_U_23
_atom_site_aniso_U_13
_atom_site_aniso_U_12
N1 0.047(6) 0.050(6) 0.027(5) -0.007(4) -0.011(5) 0.000(5)
Cl1 0.0187(8) 0.0371(9) 0.0305(9) 0.000 0.0030(8) 0.000
Nd1 0.01226(18) 0.01180(17) 0.0257(2) 0.000 -0.00103(15) 0.000
O1 0.0209(17) 0.0136(15) 0.037(2) -0.0061(15) 0.0029(16) -0.0041(13)
O2 0.0207(18) 0.0233(19) 0.068(3) -0.016(2) -0.0003(19) -0.0018(15)
O3 0.041(3) 0.060(4) 0.032(3) 0.000 -0.005(3) 0.000
C1 0.025(3) 0.016(2) 0.037(3) -0.004(2) -0.006(2) -0.0020(19)
C2 0.024(2) 0.021(2) 0.080(4) -0.017(3) -0.004(3) -0.004(2)
C3 0.029(2) 0.019(2) 0.072(4) -0.015(2) -0.006(3) -0.001(2)
C4 0.024(2) 0.025(2) 0.098(4) -0.022(3) -0.006(3) -0.004(2)
C5 0.028(3) 0.024(3) 0.145(5) -0.035(3) -0.007(3) -0.002(2)
C6 0.040(3) 0.039(3) 0.213(6) -0.051(4) -0.016(4) 0.004(3)
C7 0.033(3) 0.039(3) 0.206(6) -0.047(4) -0.014(4) 0.001(2)
C8 0.030(6) 0.041(6) 0.030(6) 0.005(5) -0.005(5) 0.000(5)
C9 0.083(12) 0.075(11) 0.035(7) -0.001(7) -0.016(8) -0.030(10)
C10 0.079(12) 0.086(13) 0.064(11) -0.037(10) -0.009(10) 0.034(11)

loop_
_atom_type_symbol
_atom_type_description
_atom_type_scat_dispersion_real
_atom_type_scat_dispersion_imag
_atom_type_scat_source
C C 0.0033 0.0016 'International Tables Vol C Tables 4.2.6.8 and 6.1.1.4'
H H 0.0000 0.0000 'International Tables Vol C Tables 4.2.6.8 and 6.1.1.4'
N N 0.0061 0.0033 'International Tables Vol C Tables 4.2.6.8 and 6.1.1.4'
O O 0.0106 0.0060 'International Tables Vol C Tables 4.2.6.8 and 6.1.1.4'
Nd Nd -0.1943 3.0179 'International Tables Vol C Tables 4.2.6.8 and 6.1.1.4'
Cl Cl 0.1484 0.1585 'International Tables Vol C Tables 4.2.6.8 and 6.1.1.4'

loop_
_geom_angle_atom_site_label_1
_geom_angle_atom_site_label_2
_geom_angle_atom_site_label_3
_geom_angle
_geom_angle_site_symmetry_1
_geom_angle_site_symmetry_3
C8 N1 C9 122.2(12) . .
C8 N1 C10 120.1(11) . .
C9 N1 C10 117.7(12) . .
Nd1 Cl1 Nd1 86.10(5) . 6_657
O3 Nd1 O1 134.82(12) . 4_566
O3 Nd1 O1 134.82(12) . 6_657
O1 Nd1 O1 67.93(15) 4_566 6_657
O3 Nd1 O2 72.97(11) . 7_575
O1 Nd1 O2 72.29(12) 4_566 7_575
O1 Nd1 O2 139.69(12) 6_657 7_575
O3 Nd1 O2 72.97(11) . .
O1 Nd1 O2 139.69(12) 4_566 .
O1 Nd1 O2 72.29(12) 6_657 .
O2 Nd1 O2 145.4(2) 7_575 .
O3 Nd1 O1 76.02(15) . .
O1 Nd1 O1 145.57(6) 4_566 .
O1 Nd1 O1 102.67(11) 6_657 .
O2 Nd1 O1 113.88(11) 7_575 .
O2 Nd1 O1 50.95(11) . .
O3 Nd1 O1 76.02(15) . 7_575
O1 Nd1 O1 102.67(11) 4_566 7_575
O1 Nd1 O1 145.57(6) 6_657 7_575
O2 Nd1 O1 50.95(11) 7_575 7_575
O2 Nd1 O1 113.88(11) . 7_575
O1 Nd1 O1 65.63(15) . 7_575
O3 Nd1 Cl1 78.46(15) . .
O1 Nd1 Cl1 73.32(9) 4_566 .
O1 Nd1 Cl1 73.32(9) 6_657 .
O2 Nd1 Cl1 89.56(9) 7_575 .
O2 Nd1 Cl1 89.56(9) . .
O1 Nd1 Cl1 137.76(8) . .
O1 Nd1 Cl1 137.76(8) 7_575 .
O3 Nd1 C1 71.72(13) . .
O1 Nd1 C1 152.51(14) 4_566 .
O1 Nd1 C1 87.90(12) 6_657 .
O2 Nd1 C1 132.31(14) 7_575 .
O2 Nd1 C1 25.12(13) . .
O1 Nd1 C1 25.87(12) . .
O1 Nd1 C1 89.79(12) 7_575 .
Cl1 Nd1 C1 113.26(11) . .
O3 Nd1 C1 71.72(13) . 7_575
O1 Nd1 C1 87.90(12) 4_566 7_575
O1 Nd1 C1 152.51(14) 6_657 7_575
O2 Nd1 C1 25.12(13) 7_575 7_575
O2 Nd1 C1 132.31(14) . 7_575
O1 Nd1 C1 89.79(12) . 7_575
O1 Nd1 C1 25.87(12) 7_575 7_575
Cl1 Nd1 C1 113.26(11) . 7_575
C1 Nd1 C1 111.5(2) . 7_575
O3 Nd1 Cl1 139.61(15) . 6_557
O1 Nd1 Cl1 75.30(9) 4_566 6_557
O1 Nd1 Cl1 75.30(9) 6_657 6_557
O2 Nd1 Cl1 100.91(11) 7_575 6_557
O2 Nd1 Cl1 100.91(10) . 6_557
O1 Nd1 Cl1 70.26(8) . 6_557
O1 Nd1 Cl1 70.26(8) 7_575 6_557
Cl1 Nd1 Cl1 141.94(5) . 6_557
C1 Nd1 Cl1 86.34(11) . 6_557
C1 Nd1 Cl1 86.34(11) 7_575 6_557
O3 Nd1 Nd1 126.64(15) . 6_657
O1 Nd1 Nd1 39.53(7) 4_566 6_657
O1 Nd1 Nd1 39.53(7) 6_657 6_657
O2 Nd1 Nd1 102.50(9) 7_575 6_657
O2 Nd1 Nd1 102.50(9) . 6_657
O1 Nd1 Nd1 142.19(8) . 6_657
O1 Nd1 Nd1 142.19(8) 7_575 6_657
Cl1 Nd1 Nd1 48.19(4) . 6_657
C1 Nd1 Nd1 124.19(10) . 6_657
C1 Nd1 Nd1 124.19(10) 7_575 6_657
Cl1 Nd1 Nd1 93.75(4) 6_557 6_657
C1 O1 Nd1 160.0(3) . 6_557
C1 O1 Nd1 93.4(3) . .
Nd1 O1 Nd1 102.35(11) 6_557 .
C1 O2 Nd1 95.1(3) . .
C8 O3 C8 67.6(10) . 7_575
C8 O3 Nd1 130.2(6) . .
C8 O3 Nd1 130.2(6) 7_575 .
O2 C1 O1 120.3(4) . .
O2 C1 C2 120.8(5) . .
O1 C1 C2 118.8(4) . .
O2 C1 Nd1 59.7(3) . .
O1 C1 Nd1 60.7(2) . .
C2 C1 Nd1 175.9(4) . .
C7 C2 C3 117.4(5) . .
C7 C2 C1 119.8(5) . .
C3 C2 C1 122.7(5) . .
C2 C3 C4 121.2(5) . .
C2 C3 H3A 119.4 . .
C4 C3 H3A 119.4 . .
C5 C4 C3 122.4(5) . .
C5 C4 H4A 118.8 . .
C3 C4 H4A 118.8 . .
C4 C5 C6 115.6(6) . .
C4 C5 C5 122.4(7) . 5_466
C6 C5 C5 121.7(7) . 5_466
C5 C6 C7 122.0(7) . .
C5 C6 H6A 119.0 . .
C7 C6 H6A 119.0 . .
C2 C7 C6 120.8(7) . .
C2 C7 H7A 119.6 . .
C6 C7 H7A 119.6 . .
O3 C8 N1 129.2(10) . .
O3 C8 C8 56.2(5) . 7_575
N1 C8 C8 146.5(7) . 7_575
O3 C8 H8A 115.4 . .
N1 C8 H8A 115.4 . .
C8 C8 H8A 70.1 7_575 .
C10 C9 N1 137.6(19) 6_556 .
N1 C9 H9A 101.4 . .
C10 C9 H9B 108.3 6_556 .
N1 C9 H9B 101.5 . .
H9A C9 H9B 109.5 . .
C10 C9 H9C 72.3 6_556 .
N1 C9 H9C 124.6 . .
H9A C9 H9C 109.5 . .
H9B C9 H9C 109.5 . .
C9 C10 N1 158.0(19) 6_656 .
C9 C10 H10D 51.3 6_656 .
N1 C10 H10D 111.6 . .
C9 C10 H10A 101.2 6_656 .
N1 C10 H10A 97.9 . .
H10D C10 H10A 109.5 . .
C9 C10 H10B 65.0 6_656 .
N1 C10 H10B 118.2 . .
H10D C10 H10B 109.5 . .
H10A C10 H10B 109.5 . .

loop_
_geom_bond_atom_site_label_1
_geom_bond_atom_site_label_2
_geom_bond_distance
_geom_bond_site_symmetry_2
N1 C8 1.309(15) .
N1 C9 1.441(17) .
N1 C10 1.476(18) .
Cl1 Nd1 2.8101(17) .
Cl1 Nd1 2.9258(19) 6_657
Nd1 O3 2.430(6) .
Nd1 O1 2.475(3) 4_566
Nd1 O1 2.475(3) 6_657
Nd1 O2 2.532(4) 7_575
Nd1 O2 2.532(4) .
Nd1 O1 2.552(3) .
Nd1 O1 2.552(3) 7_575
Nd1 C1 2.920(5) .
Nd1 C1 2.920(5) 7_575
Nd1 Cl1 2.9258(19) 6_557
Nd1 Nd1 3.9166(5) 6_657
O1 C1 1.277(6) .
O1 Nd1 2.475(3) 6_557
O2 C1 1.245(6) .
O3 C8 1.307(12) .
O3 C8 1.307(12) 7_575
C1 C2 1.490(7) .
C2 C7 1.355(9) .
C2 C3 1.361(8) .
C3 C4 1.384(7) .
C3 H3A 0.9300 .
C4 C5 1.354(8) .
C4 H4A 0.9300 .
C5 C6 1.374(9) .
C5 C5 1.488(11) 5_466
C6 C7 1.393(10) .
C6 H6A 0.9300 .
C7 H7A 0.9300 .
C8 C8 1.45(2) 7_575
C8 H8A 0.9601 .
C9 C10 1.24(2) 6_556
C9 H9A 0.9598 .
C9 H9B 0.9600 .
C9 H9C 0.9601 .
C10 C9 1.24(2) 6_656
C10 H10D 0.9600 .
C10 H10A 0.9600 .
C10 H10B 0.9600 .
